data_1575541
loop_
_publ_author_name
'Jiang, Zhiyong'
'Ma, Xiangjun'
'Song, Kaixuan'
'Wang, Tianzhu'
'Dong, Mengxi'
'Liu, Hang'
'Gao, Hu'
'Wang, Xiaoqing'
'Zhao, Jing'
'Liu, Zhipeng'

_publ_section_title
;
 Shortwave infrared absorbing and fluorescent BODIPY J-aggregates for
 high-contrast <i>in vivo</i> imaging.
;
_journal_issue 38
_journal_name_full 'Chemical science'
_journal_page_first 17779
_journal_page_last 17792
_journal_paper_doi 10.1039/d5sc03864b
_journal_volume 16
_journal_year 2025
_chemical_formula_sum 'C80 B2 F10 N4 O4'
_chemical_formula_weight 1292.510
_space_group_IT_number 14
_space_group_name_Hall '-P 2ybc'
_space_group_name_H-M_alt 'P 1 21/c 1'
_symmetry_Int_Tables_number 14
_symmetry_space_group_name_Hall '-P 2ybc'
_symmetry_space_group_name_H-M 'P 1 21/c 1'
_audit_creation_date 2023-03-23
_audit_creation_method SHELXL-2018/3
_audit_update_record
;
2024-11-08 deposited with the CCDC.	2025-08-26 downloaded from the CCDC.
;
_cell_angle_alpha 90.000
_cell_angle_beta 108.825(8)
_cell_angle_gamma 90.000
_cell_formula_units_Z 2
_cell_length_a 12.479(2)
_cell_length_b 33.355(6)
_cell_length_c 9.5684(15)
_cell_volume 3769.7(11)
_refine_ls_R_factor_all 0.095
_cod_data_source_file d5sc03864b2.cif
_cod_data_source_block dd_a
_cod_depositor_comments 'Adding full bibliography for 1575540--1575543.cif.'
_cod_original_sg_symbol_Hall -P_2ybc
_cod_original_formula_sum 'B2 C80 F10 N4 O4'
_cod_database_code 1575541

loop_
_symmetry_equiv_pos_site_id
_symmetry_equiv_pos_as_xyz
1 x,y,z
2 -x,1/2+y,1/2-z
3 -x,-y,-z
4 x,1/2-y,1/2+z

loop_
_atom_site_aniso_label
_atom_site_aniso_U_11
_atom_site_aniso_U_22
_atom_site_aniso_U_33
_atom_site_aniso_U_12
_atom_site_aniso_U_13
_atom_site_aniso_U_23
B1 0.0588(17) 0.0502(15) 0.073(2) 0.0014(13) 0.0270(16) 0.0032(14)
C1 0.101(3) 0.147(4) 0.166(4) 0.023(3) 0.087(3) 0.026(3)
C2 0.0687(17) 0.0702(17) 0.0730(19) 0.0078(14) 0.0289(15) -0.0028(14)
C3 0.084(2) 0.093(2) 0.106(3) 0.0089(18) 0.053(2) 0.0113(19)
C4 0.090(2) 0.073(2) 0.128(3) 0.0093(16) 0.065(2) 0.0092(18)
C5 0.097(2) 0.081(2) 0.135(3) 0.0056(18) 0.070(2) 0.010(2)
C6 0.124(3) 0.076(2) 0.187(4) 0.008(2) 0.105(3) -0.007(2)
C7 0.124(3) 0.099(3) 0.184(5) 0.016(2) 0.108(3) -0.003(3)
C8 0.0648(16) 0.0571(14) 0.0693(17) 0.0074(12) 0.0239(14) -0.0022(13)
C9 0.0803(19) 0.0610(16) 0.093(2) 0.0100(14) 0.0346(18) -0.0096(15)
C10 0.0764(18) 0.0521(15) 0.095(2) 0.0025(13) 0.0305(17) -0.0047(14)
C11 0.0665(16) 0.0479(13) 0.0730(18) -0.0010(12) 0.0235(14) 0.0022(12)
C12 0.0641(16) 0.0521(14) 0.0715(18) -0.0023(12) 0.0201(14) 0.0008(12)
C13 0.0758(19) 0.0541(16) 0.088(2) -0.0065(13) 0.0283(17) -0.0016(14)
C14 0.0594(15) 0.0514(14) 0.0802(19) -0.0070(11) 0.0255(14) -0.0016(12)
C15 0.0651(16) 0.0597(16) 0.105(2) -0.0088(13) 0.0405(16) -0.0034(15)
C16 0.0696(17) 0.0581(16) 0.108(2) -0.0034(13) 0.0472(17) -0.0091(15)
C17 0.0621(15) 0.0515(14) 0.0827(19) -0.0004(12) 0.0339(14) -0.0072(13)
C18 0.0542(13) 0.0481(12) 0.0626(15) 0.0003(10) 0.0246(12) -0.0024(11)
C19 0.0596(14) 0.0503(14) 0.0802(18) -0.0037(11) 0.0337(14) -0.0056(12)
C20 0.0543(14) 0.0538(14) 0.0707(16) -0.0036(11) 0.0261(12) -0.0023(12)
C21 0.0555(14) 0.0510(13) 0.0681(16) 0.0030(11) 0.0300(13) -0.0042(11)
C22 0.0498(13) 0.0560(14) 0.0625(15) -0.0010(11) 0.0261(12) -0.0042(12)
C23 0.0592(14) 0.0606(15) 0.0752(17) 0.0030(12) 0.0348(14) -0.0069(13)
C24 0.0548(14) 0.0629(15) 0.0664(16) -0.0009(12) 0.0279(13) -0.0033(12)
C25 0.0621(16) 0.0666(16) 0.0824(19) 0.0010(13) 0.0378(15) -0.0038(14)
C26 0.0534(14) 0.0717(16) 0.0664(17) 0.0013(12) 0.0254(13) -0.0022(13)
C27 0.0642(16) 0.0711(17) 0.0784(19) 0.0023(13) 0.0364(15) -0.0011(14)
C28 0.0539(14) 0.0735(17) 0.0704(17) 0.0047(12) 0.0265(13) -0.0008(13)
C29 0.0624(16) 0.0656(16) 0.0761(18) 0.0064(13) 0.0315(14) 0.0004(14)
C30 0.0607(15) 0.0663(16) 0.0729(17) 0.0048(12) 0.0293(14) 0.0000(13)
C31 0.0625(15) 0.0639(16) 0.0779(18) 0.0077(13) 0.0318(14) 0.0036(13)
C32 0.0665(16) 0.0704(17) 0.083(2) 0.0030(14) 0.0360(15) -0.0078(15)
C33 0.0633(16) 0.0657(16) 0.0772(19) 0.0031(13) 0.0333(15) -0.0038(14)
C34 0.0630(16) 0.0682(17) 0.084(2) -0.0015(13) 0.0320(15) -0.0078(14)
C35 0.0607(16) 0.0700(17) 0.090(2) -0.0016(13) 0.0352(16) -0.0110(15)
C36 0.0631(16) 0.0794(19) 0.090(2) -0.0063(14) 0.0348(16) -0.0127(16)
C37 0.0716(19) 0.095(2) 0.133(3) -0.0145(17) 0.054(2) -0.033(2)
F1 0.0831(11) 0.0592(9) 0.0870(11) 0.0107(7) 0.0405(9) 0.0116(8)
F2 0.0635(9) 0.0610(8) 0.0886(11) -0.0082(7) 0.0304(8) -0.0098(8)
F3 0.0789(12) 0.0829(12) 0.1218(16) -0.0249(9) 0.0139(11) 0.0044(11)
F4 0.1051(13) 0.0689(10) 0.1065(14) -0.0152(9) 0.0520(12) 0.0044(9)
F5 0.1191(15) 0.0487(9) 0.1443(18) -0.0112(9) 0.0650(14) -0.0075(9)
N1 0.0591(12) 0.0474(11) 0.0763(15) -0.0034(9) 0.0273(11) -0.0029(10)
N2 0.0626(12) 0.0510(11) 0.0676(14) 0.0029(10) 0.0245(11) 0.001(1)
O1 0.0985(17) 0.1185(19) 0.149(2) 0.0113(14) 0.0813(18) 0.0225(16)
O2 0.060(1) 0.0593(10) 0.0830(12) -0.0045(8) 0.0399(9) -0.0100(9)
C38 0.079(2) 0.110(3) 0.145(3) -0.0125(19) 0.064(2) -0.037(2)
C39 0.095(4) 0.106(4) 0.128(5) 0.004(3) 0.056(3) 0.009(3)
C40 0.132(4) 0.170(5) 0.183(5) 0.027(3) 0.062(4) -0.046(4)
C38' 0.079(2) 0.110(3) 0.145(3) -0.0125(19) 0.064(2) -0.037(2)
C39' 0.088(5) 0.100(5) 0.094(6) 0.007(4) 0.039(4) -0.016(4)
C40' 0.132(4) 0.170(5) 0.183(5) 0.027(3) 0.062(4) -0.046(4)

loop_
_atom_site_label
_atom_site_type_symbol
_atom_site_fract_x
_atom_site_fract_y
_atom_site_fract_z
_atom_site_occupancy
_atom_site_symmetry_multiplicity
_atom_site_Wyckoff_symbol
_atom_site_attached_hydrogens
_atom_site_calc_flag
_atom_site_thermal_displace_type
_atom_site_U_iso_or_equiv
B1 B 0.0434(3) 0.3172(1) 0.7932(4) 1.000 4 e ? d Uani 0.0593(7)
C1 C 0.5806(3) 0.3151(1) 0.5165(5) 1.000 4 e ? d Uani 0.1274(16)
C2 C 0.2356(2) 0.2798(1) 0.6645(3) 1.000 4 e ? d Uani 0.0692(7)
C3 C 0.4120(3) 0.3164(1) 0.5832(4) 1.000 4 e ? d Uani 0.0887(10)
C4 C 0.2450(3) 0.3211(1) 0.6534(4) 1.000 4 e ? d Uani 0.0897(10)
C5 C 0.3303(3) 0.3387(1) 0.6147(4) 1.000 4 e ? d Uani 0.0964(11)
C6 C 0.3176(3) 0.2581(1) 0.6293(5) 1.000 4 e ? d Uani 0.1157(14)
C7 C 0.4037(3) 0.2755(1) 0.5896(5) 1.000 4 e ? d Uani 0.1216(15)
C8 C 0.1480(2) 0.2579(1) 0.7039(3) 1.000 4 e ? d Uani 0.0632(7)
C9 C 0.1353(3) 0.2155(1) 0.6935(3) 1.000 4 e ? d Uani 0.0765(8)
C10 C 0.0469(2) 0.2049(1) 0.7364(3) 1.000 4 e ? d Uani 0.0738(8)
C11 C 0.0006(2) 0.2401(1) 0.7778(3) 1.000 4 e ? d Uani 0.0622(7)
C12 C -0.0899(2) 0.2459(1) 0.8279(3) 1.000 4 e ? d Uani 0.0630(7)
C13 C -0.1654(3) 0.2122(1) 0.8423(4) 1.000 4 e ? d Uani 0.0722(8)
C14 C -0.1218(2) 0.2839(1) 0.8634(3) 1.000 4 e ? d Uani 0.0630(7)
C15 C -0.2097(2) 0.2969(1) 0.9141(3) 1.000 4 e ? d Uani 0.0733(8)
C16 C -0.1995(2) 0.3374(1) 0.9343(4) 1.000 4 e ? d Uani 0.0740(8)
C17 C -0.1048(2) 0.3500(1) 0.8959(3) 1.000 4 e ? d Uani 0.0629(7)
C18 C -0.0472(2) 0.4610(1) 0.9774(3) 1.000 4 e ? d Uani 0.0536(6)
C19 C -0.0574(2) 0.3893(1) 0.9032(3) 1.000 4 e ? d Uani 0.0607(7)
C20 C -0.0962(2) 0.4211(1) 0.9573(3) 1.000 4 e ? d Uani 0.0582(6)
C21 C 0.0497(2) 0.4705(1) 0.9408(3) 1.000 4 e ? d Uani 0.0558(6)
C22 C 0.0964(2) 0.5082(1) 0.9614(3) 1.000 4 e ? d Uani 0.0542(6)
C23 C 0.2416(2) 0.4880(1) 0.8616(3) 1.000 4 e ? d Uani 0.0618(7)
C24 C 0.3434(2) 0.5055(1) 0.8312(3) 1.000 4 e ? d Uani 0.0594(6)
C25 C 0.4004(2) 0.4737(1) 0.7651(3) 1.000 4 e ? d Uani 0.0669(7)
C26 C 0.5068(2) 0.4880(1) 0.7359(3) 1.000 4 e ? d Uani 0.0624(7)
C27 C 0.5627(2) 0.4557(1) 0.6700(3) 1.000 4 e ? d Uani 0.0680(7)
C28 C 0.6704(2) 0.4696(1) 0.6442(3) 1.000 4 e ? d Uani 0.0644(7)
C29 C 0.7226(2) 0.4392(1) 0.5679(3) 1.000 4 e ? d Uani 0.0658(7)
C30 C 0.8312(2) 0.4536(1) 0.5446(3) 1.000 4 e ? d Uani 0.0648(7)
C31 C 0.8827(2) 0.4242(1) 0.4633(3) 1.000 4 e ? d Uani 0.0659(7)
C32 C 0.9922(2) 0.4387(1) 0.4450(3) 1.000 4 e ? d Uani 0.0703(7)
C33 C 1.0462(2) 0.4095(1) 0.3658(3) 1.000 4 e ? d Uani 0.0662(7)
C34 C 1.1543(2) 0.4248(1) 0.3438(3) 1.000 4 e ? d Uani 0.0699(7)
C35 C 1.2054(2) 0.3961(1) 0.2602(3) 1.000 4 e ? d Uani 0.0711(8)
C36 C 1.3165(2) 0.4097(1) 0.2444(4) 1.000 4 e ? d Uani 0.0752(8)
C37 C 1.3644(3) 0.3818(1) 0.1553(4) 1.000 4 e ? d Uani 0.0946(11)
F1 F 0.0151(1) 0.3404(0) 0.6657(2) 1.000 4 e ? d Uani 0.0733(5)
F2 F 0.1380(1) 0.3326(0) 0.8970(2) 1.000 4 e ? d Uani 0.0696(4)
F3 F -0.2708(2) 0.2169(0) 0.7479(2) 1.000 4 e ? d Uani 0.0990(6)
F4 F -0.1772(2) 0.2108(0) 0.9764(2) 1.000 4 e ? d Uani 0.0892(6)
F5 F -0.1328(2) 0.1759(0) 0.8173(2) 1.000 4 e ? d Uani 0.0986(6)
N1 N -0.0585(2) 0.3171(1) 0.8513(2) 1.000 4 e ? d Uani 0.0596(6)
N2 N 0.0659(2) 0.2727(1) 0.7562(2) 1.000 4 e ? d Uani 0.0596(5)
O1 O 0.4929(2) 0.3369(1) 0.5475(3) 1.000 4 e ? d Uani 0.1122(9)
O2 O 0.1915(1) 0.5185(0) 0.9267(2) 1.000 4 e ? d Uani 0.0634(5)
C38 C 1.4789(3) 0.3936(1) 0.1481(5) 0.617(12) 4 e ? d Uani 0.1049(12)
C39 C 1.5069(7) 0.3732(2) 0.0063(11) 0.617(12) 4 e ? d Uani 0.105(3)
C40 C 1.5056(5) 0.3325(2) 0.0105(7) 0.617(12) 4 e ? d Uani 0.159(2)
C38' C 1.4789(3) 0.3936(1) 0.1481(5) 0.383(12) 4 e ? d Uani 0.1049(12)
C39' C 1.5528(9) 0.3625(3) 0.1166(15) 0.383(12) 4 e ? d Uani 0.092(4)
C40' C 1.5056(5) 0.3325(2) 0.0105(7) 0.383(12) 4 e ? d Uani 0.159(2)

loop_
_atom_type_symbol
_atom_type_oxidation_number
_atom_type_radius_bond
B ? 1.200
C ? 1.200
F ? 1.200
N ? 1.200
O ? 1.200

loop_
_geom_angle_atom_site_label_1
_geom_angle_atom_site_label_2
_geom_angle_atom_site_label_3
_geom_angle_site_symmetry_1
_geom_angle_site_symmetry_2
_geom_angle_site_symmetry_3
_geom_angle
_geom_angle_publ_flag
F2 B1 F1 . . . 109.97(26) no
F2 B1 N1 . . . 110.81(27) no
F1 B1 N1 . . . 108.09(25) no
F2 B1 N2 . . . 110.03(21) no
F1 B1 N2 . . . 109.96(20) no
N1 B1 N2 . . . 107.93(22) no
C6 C2 C4 . . . 114.40(29) no
C6 C2 C8 . . . 118.40(27) no
C4 C2 C8 . . . 127.16(28) no
O1 C3 C7 . . . 125.99(35) no
O1 C3 C5 . . . 116.82(34) no
C7 C3 C5 . . . 117.19(34) no
C5 C4 C2 . . . 122.56(32) no
C4 C5 C3 . . . 121.77(37) no
C7 C6 C2 . . . 123.48(36) no
C3 C7 C6 . . . 120.56(37) no
N2 C8 C9 . . . 107.71(23) no
N2 C8 C2 . . . 128.60(24) no
C9 C8 C2 . . . 123.69(25) no
C10 C9 C8 . . . 109.02(26) no
C9 C10 C11 . . . 108.28(25) no
C12 C11 N2 . . . 121.32(23) no
C12 C11 C10 . . . 131.84(24) no
N2 C11 C10 . . . 106.83(20) no
C11 C12 C14 . . . 122.77(24) no
C11 C12 C13 . . . 122.39(26) no
C14 C12 C13 . . . 114.79(21) no
F5 C13 F4 . . . 106.10(25) no
F5 C13 F3 . . . 106.11(25) no
F4 C13 F3 . . . 105.16(27) no
F5 C13 C12 . . . 115.48(22) no
F4 C13 C12 . . . 112.34(26) no
F3 C13 C12 . . . 110.94(27) no
N1 C14 C15 . . . 108.21(23) no
N1 C14 C12 . . . 119.19(21) no
C15 C14 C12 . . . 132.60(24) no
C16 C15 C14 . . . 107.84(24) no
C15 C16 C17 . . . 107.86(23) no
N1 C17 C16 . . . 108.31(23) no
N1 C17 C19 . . . 122.65(21) no
C16 C17 C19 . . . 129.01(24) no
C21 C18 C22 . . 3_567 117.74(24) no
C21 C18 C20 . . . 122.33(23) no
C22 C18 C20 3_567 . . 119.92(21) no
C20 C19 C17 . . . 123.38(22) no
C19 C20 C18 . . . 126.10(22) no
C22 C21 C18 . . . 122.09(23) no
C21 C22 O2 . . . 123.50(22) no
O2 C23 C24 . . . 108.74(21) no
C23 C24 C25 . . . 110.24(22) no
C24 C25 C26 . . . 114.29(22) no
C25 C26 C27 . . . 113.45(22) no
C28 C27 C26 . . . 113.51(22) no
C29 C28 C27 . . . 114.56(22) no
C28 C29 C30 . . . 113.75(22) no
C31 C30 C29 . . . 114.67(22) no
C32 C31 C30 . . . 113.67(22) no
C31 C32 C33 . . . 114.59(22) no
C32 C33 C34 . . . 114.26(22) no
C35 C34 C33 . . . 113.93(22) no
C34 C35 C36 . . . 114.77(23) no
C37 C36 C35 . . . 114.42(26) no
C38' C37 C36 . . . 114.72(31) no
C17 N1 C14 . . . 107.78(19) no
C17 N1 B1 . . . 126.17(22) no
C14 N1 B1 . . . 126.03(22) no
C8 N2 C11 . . . 108.15(21) no
C8 N2 B1 . . . 129.17(22) no
C11 N2 B1 . . . 122.67(19) no
C3 O1 C1 . . . 118.83(30) no
C22 O2 C23 . . . 117.36(19) no
C40 C39 C38 . . . 112.30(55) no
C39' C38' C37 . . . 119.19(56) no
C40' C39' C38' . . . 120.01(80) no

loop_
_geom_bond_atom_site_label_1
_geom_bond_atom_site_label_2
_geom_bond_site_symmetry_1
_geom_bond_site_symmetry_2
_geom_bond_distance
_geom_bond_publ_flag
B1 F2 . . 1.3744(33) no
B1 F1 . . 1.3904(37) no
B1 N1 . . 1.5436(49) no
B1 N2 . . 1.5720(36) no
C1 O1 . . 1.4228(53) no
C2 C6 . . 1.3805(52) no
C2 C4 . . 1.3898(45) no
C2 C8 . . 1.4621(41) no
C3 O1 . . 1.3508(50) no
C3 C7 . . 1.3703(54) no
C3 C5 . . 1.3713(57) no
C4 C5 . . 1.3668(58) no
C6 C7 . . 1.3782(63) no
C8 N2 . . 1.3694(37) no
C8 C9 . . 1.4207(38) no
C9 C10 . . 1.3432(49) no
C10 C11 . . 1.4216(38) no
C11 C12 . . 1.3756(42) no
C11 N2 . . 1.4120(33) no
C12 C14 . . 1.4018(35) no
C12 C13 . . 1.5028(42) no
C13 F5 . . 1.3219(35) no
C13 F4 . . 1.3389(46) no
C13 F3 . . 1.3435(36) no
C14 N1 . . 1.3871(33) no
C14 C15 . . 1.4031(41) no
C15 C16 . . 1.3661(38) no
C16 C17 . . 1.4105(43) no
C17 N1 . . 1.3713(34) no
C17 C19 . . 1.4293(34) no
C18 C21 . . 1.3992(40) no
C18 C22 . 3_567 1.4149(38) no
C18 C20 . . 1.4513(33) no
C19 C20 . . 1.3387(37) no
C21 C22 . . 1.3739(33) no
C22 O2 . . 1.3751(33) no
C23 O2 . . 1.4360(34) no
C23 C24 . . 1.5092(40) no
C24 C25 . . 1.5229(40) no
C25 C26 . . 1.519(4) no
C26 C27 . . 1.5260(41) no
C27 C28 . . 1.5155(40) no
C28 C29 . . 1.5141(41) no
C29 C30 . . 1.5199(39) no
C30 C31 . . 1.5167(42) no
C31 C32 . . 1.5118(39) no
C32 C33 . . 1.5187(42) no
C33 C34 . . 1.5189(39) no
C34 C35 . . 1.5135(42) no
C35 C36 . . 1.5123(40) no
C36 C37 . . 1.5107(53) no
C37 C38' . . 1.5053(57) no
C38 C39 . . 1.6529(117) no
C39 C40 . . 1.3601(90) no
C38' C39' . . 1.4821(126) no
C39' C40' . . 1.4129(126) no
